data_4349384
loop_
_publ_author_name
'We\&sing, Jana'
'G\"obel, Christoph'
'Weber, Birgit'
'Gemel, Christian'
'Fischer, Roland A.'

_publ_section_title
;
 Diverse Reactivity of ECp* (E = Al, Ga) toward Low-Coordinate Transition
 Metal Amides [TM(N(SiMe<sub>3</sub>)<sub>2</sub>)<sub>2</sub>] (TM = Fe,
 Co, Zn): Insertion, Cp* Transfer, and Orthometalation.
;
_journal_issue 6
_journal_name_full 'Inorganic chemistry'
_journal_page_first 3517
_journal_page_last 3525
_journal_paper_doi 10.1021/acs.inorgchem.6b03127
_journal_volume 56
_journal_year 2017
_chemical_compound_source 'see text'
_chemical_formula_moiety 'C32 H70 Al2 Co N2 Si4'
_chemical_formula_sum 'C32 H70 Al2 Co N2 Si4'
_chemical_formula_weight 708.15
_space_group_IT_number 2
_space_group_name_Hall '-P 1'
_space_group_name_H-M_alt 'P -1'
_symmetry_cell_setting triclinic
_symmetry_Int_Tables_number 2
_symmetry_space_group_name_Hall '-P 1'
_symmetry_space_group_name_H-M 'P -1'
_atom_sites_solution_hydrogens mixed
_atom_sites_solution_primary direct
_atom_sites_solution_secondary difmap
_cell_angle_alpha 94.067(2)
_cell_angle_beta 106.104(1)
_cell_angle_gamma 113.135(1)
_cell_formula_units_Z 1
_cell_length_a 8.6323(3)
_cell_length_b 9.6301(3)
_cell_length_c 13.9237(5)
_cell_measurement_reflns_used 9979
_cell_measurement_temperature 100
_cell_measurement_theta_max 35.8755
_cell_measurement_theta_min 2.3491
_cell_volume 1001.20(6)
_computing_cell_refinement 'SAINT (Bruker, 2014)'
_computing_data_collection 'APEX III Control Software (Bruker, 2015)'
_computing_data_reduction 'SAINT (Bruker, 2014)'
_computing_publication_material 'PLATON (Spek, 2011), enCIFer (Allen, 2014)'
_computing_structure_refinement 'SHELXL-2014 (Sheldrick, 2014)'
_computing_structure_solution 'SHELXT (Sheldrick, 2015)'
_diffrn_ambient_temperature 100
_diffrn_detector ' CMOS plate '
_diffrn_detector_area_resol_mean 16
_diffrn_measured_fraction_theta_full 1.000
_diffrn_measured_fraction_theta_max 1.000
_diffrn_measurement_device_type ' Bruker Photon CMOS '
_diffrn_measurement_method ' phi- and omega-rotation '
_diffrn_radiation_monochromator 'Helios optic'
_diffrn_radiation_probe x-ray
_diffrn_radiation_source 'TXS rotating anode'
_diffrn_radiation_type MoK\a
_diffrn_radiation_wavelength 0.71073
_diffrn_reflns_av_R_equivalents 0.0473
_diffrn_reflns_av_unetI/netI 0.0350
_diffrn_reflns_limit_h_max 14
_diffrn_reflns_limit_h_min -14
_diffrn_reflns_limit_k_max 15
_diffrn_reflns_limit_k_min -15
_diffrn_reflns_limit_l_max 22
_diffrn_reflns_limit_l_min -22
_diffrn_reflns_number 64049
_diffrn_reflns_reduction_process
;
;
_diffrn_reflns_theta_full 25.24
_diffrn_reflns_theta_max 35.63
_diffrn_reflns_theta_min 2.35
_exptl_absorpt_coefficient_mu 0.615
_exptl_absorpt_correction_T_max 0.7471
_exptl_absorpt_correction_T_min 0.7109
_exptl_absorpt_correction_type multi-scan
_exptl_absorpt_process_details 'SADABS 2016/2, Bruker, 2016'
_exptl_crystal_colour yellow
_exptl_crystal_density_diffrn 1.174
_exptl_crystal_density_method 'Not Measured'
_exptl_crystal_description plate
_exptl_crystal_F_000 385
_exptl_crystal_size_max 0.173
_exptl_crystal_size_mid 0.101
_exptl_crystal_size_min 0.043
_refine_diff_density_max 0.613
_refine_diff_density_min -0.421
_refine_diff_density_rms 0.068
_refine_ls_extinction_method none
_refine_ls_goodness_of_fit_ref 1.035
_refine_ls_hydrogen_treatment mixed
_refine_ls_matrix_type full
_refine_ls_number_parameters 206
_refine_ls_number_reflns 9232
_refine_ls_number_restraints 0
_refine_ls_restrained_S_all 1.035
_refine_ls_R_factor_all 0.0517
_refine_ls_R_factor_gt 0.0344
_refine_ls_shift/su_max 0.001
_refine_ls_shift/su_mean 0.000
_refine_ls_structure_factor_coef Fsqd
_refine_ls_weighting_details 'W=1/[\S^2^(FO^2^)+(0.0307P)^2^+0.3859P] WHERE P=(FO^2^+2FC^2^)/3'
_refine_ls_weighting_scheme calc
_refine_ls_wR_factor_gt 0.0722
_refine_ls_wR_factor_ref 0.0776
_reflns_number_gt 7434
_reflns_number_total 9232
_reflns_threshold_expression I>2\s(I)
_cod_data_source_file ic6b03127_si_001.cif
_cod_data_source_block wesja6_0m_a
_cod_database_code 4349384

loop_
_space_group_symop_id
_space_group_symop_operation_xyz
1 x,y,z
2 -x,-y,-z

loop_
_atom_site_aniso_label
_atom_site_aniso_U_11
_atom_site_aniso_U_22
_atom_site_aniso_U_33
_atom_site_aniso_U_23
_atom_site_aniso_U_13
_atom_site_aniso_U_12
Co01 0.0097(1) 0.0085(1) 0.0067(1) 0.0022(1) 0.0016(1) 0.0041(1)
Si1 0.0133(1) 0.0116(1) 0.0117(1) 0.0034(1) 0.0065(1) 0.0062(1)
Si2 0.0104(1) 0.0126(1) 0.0111(1) 0.0030(1) 0.0033(1) 0.0041(1)
Al1 0.0110(1) 0.0127(1) 0.0078(1) 0.0034(1) 0.0025(1) 0.0064(1)
N1 0.0101(3) 0.0120(3) 0.0090(3) 0.0029(3) 0.0037(3) 0.0050(3)
C1 0.0134(4) 0.0214(5) 0.0179(5) 0.0034(4) 0.0069(4) 0.0082(4)
C2 0.0296(6) 0.0181(5) 0.0316(6) 0.0095(4) 0.0188(5) 0.0151(5)
C3 0.0226(5) 0.0205(5) 0.0122(4) 0.0025(4) 0.0080(4) 0.0081(4)
C4 0.0134(4) 0.0247(5) 0.0175(5) 0.0052(4) 0.0076(4) 0.0075(4)
C5 0.0161(5) 0.0267(5) 0.0158(5) 0.0050(4) 0.0007(4) 0.0090(4)
C6 0.0209(5) 0.0140(5) 0.0299(6) 0.0026(4) 0.0090(4) 0.0034(4)
C7 0.0135(4) 0.0099(4) 0.0111(4) 0.0017(3) 0.0031(3) 0.0045(3)
C8 0.0117(4) 0.0119(4) 0.0175(4) 0.0007(3) 0.0037(3) 0.0053(3)
C9 0.0193(5) 0.0119(4) 0.0182(4) 0.0023(3) 0.0104(4) 0.0073(4)
C10 0.0179(4) 0.0115(4) 0.0116(4) 0.0009(3) 0.0037(3) 0.0056(3)
C11 0.0114(4) 0.0098(4) 0.0128(4) 0.0012(3) 0.0026(3) 0.0031(3)
C12 0.0275(5) 0.0160(4) 0.0125(4) 0.0047(3) 0.0057(4) 0.0110(4)
C13 0.0145(5) 0.0166(5) 0.0343(6) 0.0022(4) 0.0000(4) 0.0082(4)
C14 0.0319(6) 0.0215(5) 0.0313(6) 0.0063(5) 0.0224(5) 0.0137(5)
C15 0.0339(6) 0.0188(5) 0.0120(4) 0.0016(4) 0.0017(4) 0.0114(5)
C16 0.0121(4) 0.0169(5) 0.0229(5) 0.0022(4) 0.0048(4) 0.0029(4)

loop_
_atom_site_label
_atom_site_type_symbol
_atom_site_thermal_displace_type
_atom_site_fract_x
_atom_site_fract_y
_atom_site_fract_z
_atom_site_occupancy
_atom_site_U_iso_or_equiv
_atom_site_calc_flag
_atom_site_refinement_flags
Co01 Co Uani 0.50000 0.50000 0.50000 1.000 0.0085(1) d SP
Si1 Si Uani 0.61990(4) 0.66089(3) 0.84406(2) 1.000 0.0114(1) d .
Si2 Si Uani 0.97325(4) 0.73212(3) 0.81110(2) 1.000 0.0117(1) d .
Al1 Al Uani 0.63186(4) 0.46233(3) 0.66497(2) 1.000 0.0102(1) d .
N1 N Uani 0.74430(11) 0.62261(9) 0.77587(6) 1.000 0.0101(2) d .
C1 C Uani 0.37993(14) 0.51804(13) 0.78919(8) 1.000 0.0170(3) d .
C2 C Uani 0.61503(17) 0.85376(13) 0.84136(10) 1.000 0.0226(3) d .
C3 C Uani 0.70533(15) 0.65321(13) 0.98184(8) 1.000 0.0184(3) d .
C4 C Uani 1.05426(14) 0.70181(14) 0.70329(8) 1.000 0.0182(3) d .
C5 C Uani 1.10305(15) 0.68783(14) 0.92735(9) 1.000 0.0206(3) d .
C6 C Uani 1.04150(16) 0.94442(13) 0.84386(10) 1.000 0.0230(3) d .
C7 C Uani 0.55082(13) 0.23783(11) 0.70901(7) 1.000 0.0119(2) d .
C8 C Uani 0.70483(13) 0.27324(11) 0.67534(8) 1.000 0.0140(2) d .
C9 C Uani 0.63810(14) 0.23215(12) 0.56633(8) 1.000 0.0154(3) d .
C10 C Uani 0.45162(14) 0.17843(11) 0.53348(8) 1.000 0.0143(2) d .
C11 C Uani 0.39727(13) 0.18016(11) 0.62047(7) 1.000 0.0122(2) d .
C12 C Uani 0.55747(16) 0.23113(12) 0.81764(8) 1.000 0.0182(3) d .
C13 C Uani 0.88464(15) 0.29349(13) 0.74355(10) 1.000 0.0233(3) d .
C14 C Uani 0.74808(18) 0.24928(14) 0.49771(10) 1.000 0.0248(3) d .
C15 C Uani 0.32918(18) 0.12582(14) 0.42427(8) 1.000 0.0230(3) d .
C16 C Uani 0.20817(14) 0.13325(13) 0.61721(9) 1.000 0.0188(3) d .
H1 H Uiso 0.6875(19) 0.5288(17) 0.5592(11) 1.000 0.018(4) d .
H1A H Uiso 0.32860 0.53070 0.72010 1.000 0.0250 c RU
H1B H Uiso 0.31400 0.53530 0.83220 1.000 0.0250 c RU
H1C H Uiso 0.37150 0.41330 0.78650 1.000 0.0250 c RU
H2 H Uiso 0.434(2) 0.4665(17) 0.5900(12) 1.000 0.022(4) d .
H2A H Uiso 0.57200 0.86340 0.77040 1.000 0.0340 c RU
H2B H Uiso 0.73570 0.93570 0.87560 1.000 0.0340 c RU
H2C H Uiso 0.53480 0.86280 0.87680 1.000 0.0340 c RU
H3A H Uiso 0.70950 0.55370 0.98700 1.000 0.0280 c RU
H3B H Uiso 0.62550 0.66520 1.01660 1.000 0.0280 c RU
H3C H Uiso 0.82560 0.73670 1.01400 1.000 0.0280 c RU
H4A H Uiso 1.01790 0.59140 0.68150 1.000 0.0270 c RU
H4B H Uiso 1.18480 0.75690 0.72610 1.000 0.0270 c RU
H4C H Uiso 1.00250 0.74130 0.64590 1.000 0.0270 c RU
H5A H Uiso 1.07040 0.57690 0.91670 1.000 0.0310 c RU
H5B H Uiso 1.07530 0.71870 0.98670 1.000 0.0310 c RU
H5C H Uiso 1.23120 0.74480 0.93930 1.000 0.0310 c RU
H6A H Uiso 1.16990 1.00060 0.85630 1.000 0.0340 c RU
H6B H Uiso 1.01510 0.96820 0.90540 1.000 0.0340 c RU
H6C H Uiso 0.97520 0.97550 0.78700 1.000 0.0340 c RU
H12A H Uiso 0.44280 0.21890 0.82410 1.000 0.0270 c RU
H12B H Uiso 0.65310 0.32680 0.86300 1.000 0.0270 c RU
H12C H Uiso 0.58080 0.14330 0.83650 1.000 0.0270 c RU
H13A H Uiso 0.87850 0.19300 0.75630 1.000 0.0350 c RU
H13B H Uiso 0.91860 0.36250 0.80850 1.000 0.0350 c RU
H13C H Uiso 0.97390 0.33820 0.71020 1.000 0.0350 c RU
H14A H Uiso 0.70270 0.15080 0.45060 1.000 0.0370 c RU
H14B H Uiso 0.87280 0.27980 0.53900 1.000 0.0370 c RU
H14C H Uiso 0.74070 0.32850 0.45860 1.000 0.0370 c RU
H15A H Uiso 0.36700 0.20850 0.38690 1.000 0.0340 c RU
H15B H Uiso 0.20650 0.10050 0.42220 1.000 0.0340 c RU
H15C H Uiso 0.33430 0.03420 0.39260 1.000 0.0340 c RU
H16A H Uiso 0.16060 0.19880 0.58060 1.000 0.0280 c RU
H16B H Uiso 0.20490 0.14500 0.68700 1.000 0.0280 c RU
H16C H Uiso 0.13540 0.02530 0.58190 1.000 0.0280 c RU

loop_
_atom_type_symbol
_atom_type_description
_atom_type_scat_dispersion_real
_atom_type_scat_dispersion_imag
_atom_type_scat_source
C C 0.0033 0.0016 ' International Tables Vol C Tables 4.2.6.8 and 6.1.1.4'
H H 0.0000 0.0000 ' International Tables Vol C Tables 4.2.6.8 and 6.1.1.4'
Al Al 0.0645 0.0514 ' International Tables Vol C Tables 4.2.6.8 and 6.1.1.4'
Co Co 0.3494 0.9721 ' International Tables Vol C Tables 4.2.6.8 and 6.1.1.4'
N N 0.0061 0.0033 ' International Tables Vol C Tables 4.2.6.8 and 6.1.1.4'
Si Si 0.0817 0.0704 ' International Tables Vol C Tables 4.2.6.8 and 6.1.1.4'

loop_
_geom_angle_atom_site_label_1
_geom_angle_atom_site_label_2
_geom_angle_atom_site_label_3
_geom_angle
_geom_angle_site_symmetry_1
_geom_angle_site_symmetry_3
_geom_angle_publ_flag
Al1 Co01 Al1 180.00 . 2_666 yes
H1 Co01 H2 93.8(9) . . no
Al1 Co01 H1 132.7(6) 2_666 . no
H1 Co01 H1 180.00 . 2_666 no
H1 Co01 H2 86.2(9) . 2_666 no
Al1 Co01 H2 132.8(7) 2_666 . no
H1 Co01 H2 86.2(9) 2_666 . no
H2 Co01 H2 180.00 . 2_666 no
Al1 Co01 H1 47.3(6) 2_666 2_666 no
Al1 Co01 H2 47.2(7) 2_666 2_666 no
H1 Co01 H2 93.8(9) 2_666 2_666 no
Al1 Co01 H1 132.7(6) . 2_666 no
Al1 Co01 H1 47.3(6) . . no
Al1 Co01 H2 47.2(7) . . no
Al1 Co01 H2 132.8(7) . 2_666 no
N1 Si1 C3 111.57(5) . . yes
N1 Si1 C1 110.57(5) . . yes
N1 Si1 C2 114.65(5) . . yes
C2 Si1 C3 106.57(6) . . yes
C1 Si1 C2 104.58(6) . . yes
C1 Si1 C3 108.49(5) . . yes
C4 Si2 C6 106.22(6) . . yes
N1 Si2 C4 110.26(5) . . yes
N1 Si2 C5 113.13(5) . . yes
N1 Si2 C6 113.15(6) . . yes
C4 Si2 C5 108.84(6) . . yes
C5 Si2 C6 104.87(6) . . yes
N1 Al1 C8 116.99(4) . . yes
C7 Al1 C8 39.20(4) . . yes
Co01 Al1 N1 120.52(3) . . yes
Co01 Al1 C7 123.56(3) . . yes
Co01 Al1 C8 118.74(3) . . yes
N1 Al1 C7 112.23(4) . . yes
Co01 Al1 H1 38.9(6) . . no
Co01 Al1 H2 39.5(6) . . no
H1 Al1 H2 77.7(8) . . no
N1 Al1 H1 109.4(5) . . no
N1 Al1 H2 109.3(5) . . no
C7 Al1 H1 133.8(5) . . no
C7 Al1 H2 105.8(5) . . no
C8 Al1 H1 103.0(5) . . no
C8 Al1 H2 129.8(5) . . no
Si1 N1 Si2 121.34(5) . . yes
Si1 N1 Al1 119.40(6) . . yes
Si2 N1 Al1 119.26(6) . . yes
Al1 C7 C8 69.07(6) . . yes
Al1 C7 C11 88.42(6) . . yes
Al1 C7 C12 118.64(7) . . yes
C8 C7 C11 107.30(9) . . no
C8 C7 C12 123.81(10) . . no
C11 C7 C12 127.50(11) . . no
C9 C8 C13 126.31(11) . . no
Al1 C8 C7 71.73(6) . . yes
Al1 C8 C9 88.52(7) . . yes
Al1 C8 C13 121.98(7) . . yes
C7 C8 C9 106.86(10) . . no
C7 C8 C13 123.54(10) . . no
C8 C9 C14 126.08(11) . . no
C10 C9 C14 125.29(10) . . no
C8 C9 C10 108.58(10) . . no
C9 C10 C15 125.88(11) . . no
C11 C10 C15 125.52(12) . . no
C9 C10 C11 108.59(9) . . no
C7 C11 C16 126.53(10) . . no
C10 C11 C16 124.81(10) . . no
C7 C11 C10 108.63(10) . . no
Si1 C1 H1A 109.00 . . no
Si1 C1 H1B 109.00 . . no
Si1 C1 H1C 109.00 . . no
H1A C1 H1B 109.00 . . no
H1A C1 H1C 109.00 . . no
H1B C1 H1C 109.00 . . no
Si1 C2 H2A 109.00 . . no
Si1 C2 H2B 109.00 . . no
Si1 C2 H2C 109.00 . . no
H2A C2 H2B 110.00 . . no
H2A C2 H2C 109.00 . . no
H2B C2 H2C 109.00 . . no
Si1 C3 H3A 109.00 . . no
Si1 C3 H3B 109.00 . . no
Si1 C3 H3C 109.00 . . no
H3A C3 H3B 109.00 . . no
H3A C3 H3C 109.00 . . no
H3B C3 H3C 109.00 . . no
Si2 C4 H4A 109.00 . . no
Si2 C4 H4B 109.00 . . no
Si2 C4 H4C 110.00 . . no
H4A C4 H4B 109.00 . . no
H4A C4 H4C 109.00 . . no
H4B C4 H4C 109.00 . . no
Si2 C5 H5A 109.00 . . no
Si2 C5 H5B 109.00 . . no
Si2 C5 H5C 109.00 . . no
H5A C5 H5B 109.00 . . no
H5A C5 H5C 109.00 . . no
H5B C5 H5C 109.00 . . no
Si2 C6 H6A 109.00 . . no
Si2 C6 H6B 109.00 . . no
Si2 C6 H6C 109.00 . . no
H6A C6 H6B 109.00 . . no
H6A C6 H6C 110.00 . . no
H6B C6 H6C 109.00 . . no
C7 C12 H12A 109.00 . . no
C7 C12 H12B 109.00 . . no
C7 C12 H12C 109.00 . . no
H12A C12 H12B 109.00 . . no
H12A C12 H12C 110.00 . . no
H12B C12 H12C 109.00 . . no
C8 C13 H13A 109.00 . . no
C8 C13 H13B 109.00 . . no
C8 C13 H13C 109.00 . . no
H13A C13 H13B 109.00 . . no
H13A C13 H13C 109.00 . . no
H13B C13 H13C 109.00 . . no
C9 C14 H14A 109.00 . . no
C9 C14 H14B 109.00 . . no
C9 C14 H14C 109.00 . . no
H14A C14 H14B 109.00 . . no
H14A C14 H14C 109.00 . . no
H14B C14 H14C 109.00 . . no
C10 C15 H15A 109.00 . . no
C10 C15 H15B 109.00 . . no
C10 C15 H15C 109.00 . . no
H15A C15 H15B 109.00 . . no
H15A C15 H15C 109.00 . . no
H15B C15 H15C 109.00 . . no
C11 C16 H16A 109.00 . . no
C11 C16 H16B 109.00 . . no
C11 C16 H16C 109.00 . . no
H16A C16 H16B 109.00 . . no
H16A C16 H16C 109.00 . . no
H16B C16 H16C 109.00 . . no

loop_
_geom_bond_atom_site_label_1
_geom_bond_atom_site_label_2
_geom_bond_distance
_geom_bond_site_symmetry_2
_geom_bond_publ_flag
Co01 Al1 2.3866(3) . yes
Co01 Al1 2.3866(3) 2_666 yes
Co01 H2 1.519(17) . no
Co01 H1 1.500(17) 2_666 no
Co01 H2 1.519(17) 2_666 no
Co01 H1 1.500(17) . no
Si1 N1 1.7371(10) . yes
Si1 C1 1.8711(13) . yes
Si1 C3 1.8729(11) . yes
Si1 C2 1.8771(13) . yes
Si2 N1 1.7349(10) . yes
Si2 C4 1.8730(12) . yes
Si2 C5 1.8774(13) . yes
Si2 C6 1.8727(12) . yes
Al1 C8 2.1498(11) . yes
Al1 N1 1.8336(8) . yes
Al1 C7 2.1856(10) . yes
Al1 H1 1.759(15) . no
Al1 H2 1.755(18) . no
C7 C12 1.5046(14) . no
C7 C11 1.4153(14) . no
C7 C8 1.4546(17) . no
C8 C9 1.4293(15) . no
C8 C13 1.5058(18) . no
C9 C10 1.4042(18) . no
C9 C14 1.498(2) . no
C10 C15 1.5048(15) . no
C10 C11 1.4163(15) . no
C11 C16 1.4991(18) . no
C1 H1A 0.9800 . no
C1 H1B 0.9800 . no
C1 H1C 0.9800 . no
C2 H2A 0.9800 . no
C2 H2B 0.9800 . no
C2 H2C 0.9800 . no
C3 H3A 0.9800 . no
C3 H3B 0.9800 . no
C3 H3C 0.9800 . no
C4 H4A 0.9800 . no
C4 H4B 0.9800 . no
C4 H4C 0.9800 . no
C5 H5A 0.9800 . no
C5 H5B 0.9800 . no
C5 H5C 0.9800 . no
C6 H6A 0.9800 . no
C6 H6B 0.9800 . no
C6 H6C 0.9800 . no
C12 H12A 0.9800 . no
C12 H12B 0.9800 . no
C12 H12C 0.9800 . no
C13 H13A 0.9800 . no
C13 H13B 0.9800 . no
C13 H13C 0.9800 . no
C14 H14A 0.9800 . no
C14 H14B 0.9800 . no
C14 H14C 0.9800 . no
C15 H15A 0.9800 . no
C15 H15B 0.9800 . no
C15 H15C 0.9800 . no
C16 H16A 0.9800 . no
C16 H16B 0.9800 . no
C16 H16C 0.9800 . no

loop_
_geom_torsion_atom_site_label_1
_geom_torsion_atom_site_label_2
_geom_torsion_atom_site_label_3
_geom_torsion_atom_site_label_4
_geom_torsion
_geom_torsion_publ_flag
C1 Si1 N1 Si2 -177.97(5) no
C1 Si1 N1 Al1 1.56(7) no
C2 Si1 N1 Si2 64.13(8) no
C2 Si1 N1 Al1 -116.35(6) no
C3 Si1 N1 Si2 -57.13(7) no
C3 Si1 N1 Al1 122.40(6) no
C4 Si2 N1 Si1 -163.12(6) no
C4 Si2 N1 Al1 17.36(7) no
C5 Si2 N1 Si1 74.75(7) no
C5 Si2 N1 Al1 -104.78(6) no
C6 Si2 N1 Si1 -44.33(7) no
C6 Si2 N1 Al1 136.14(6) no
Co01 Al1 N1 Si1 86.73(5) no
C7 Al1 N1 Si1 -72.38(7) no
C8 Al1 N1 Si1 -115.37(6) no
Co01 Al1 N1 Si2 -93.74(5) no
C7 Al1 N1 Si2 107.16(6) no
C8 Al1 N1 Si2 64.17(6) no
Co01 Al1 C7 C8 95.70(6) no
N1 Al1 C7 C8 -105.94(7) no
Co01 Al1 C7 C11 -13.51(8) no
N1 Al1 C7 C11 144.85(7) no
C8 Al1 C7 C11 -109.22(9) no
Co01 Al1 C7 C12 -146.27(8) no
N1 Al1 C7 C12 12.10(11) no
C8 Al1 C7 C12 118.03(12) no
N1 Al1 C8 C7 92.71(7) no
Co01 Al1 C8 C9 -0.68(8) no
N1 Al1 C8 C9 -158.98(7) no
C7 Al1 C8 C9 108.31(9) no
Co01 Al1 C8 C13 132.35(8) no
N1 Al1 C8 C13 -25.96(11) no
C7 Al1 C8 C13 -118.67(11) no
Co01 Al1 C8 C7 -108.98(5) no
Al1 C7 C11 C10 67.68(8) no
Al1 C7 C11 C16 -110.35(10) no
C8 C7 C11 C10 0.19(11) no
C8 C7 C11 C16 -177.84(10) no
C12 C7 C11 C10 -166.64(10) no
C12 C7 C11 C16 15.33(18) no
C12 C7 C8 C13 5.57(16) no
Al1 C7 C8 C9 -82.62(8) no
Al1 C7 C8 C13 116.77(10) no
C11 C7 C8 Al1 81.37(7) no
C11 C7 C8 C9 -1.25(11) no
C11 C7 C8 C13 -161.86(10) no
C12 C7 C8 Al1 -111.20(10) no
C12 C7 C8 C9 166.19(10) no
Al1 C8 C9 C10 -68.55(8) no
Al1 C8 C9 C14 109.09(11) no
C7 C8 C9 C10 1.85(12) no
C7 C8 C9 C14 179.49(11) no
C13 C8 C9 C10 161.77(10) no
C13 C8 C9 C14 -20.59(18) no
C8 C9 C10 C11 -1.76(12) no
C8 C9 C10 C15 178.94(10) no
C14 C9 C10 C11 -179.42(11) no
C14 C9 C10 C15 1.28(18) no
C9 C10 C11 C7 0.97(12) no
C9 C10 C11 C16 179.04(10) no
C15 C10 C11 C7 -179.73(10) no
C15 C10 C11 C16 -1.66(17) no
